data_7718341
loop_
_publ_author_name
'Giuso, Valerio'
'Thierry, Thibault'
'Gourlaouen, Christophe'
'Mercandelli, Pierluigi'
'Vanthuyne, Nicolas'
'Mauro, Matteo'
'Bellemin-Laponnaz, St\'ephane'

_publ_section_title
;
 A chiral Si(iv) complex bearing a 1,2,4-triazole-2,2&#x2032;-diphenol
 ligand: synthesis, (chiro-)optical properties and computational
 investigation
;
_journal_issue 16
_journal_name_full 'Dalton Transactions'
_journal_page_first 6684
_journal_page_last 6693
_journal_paper_doi 10.1039/D5DT00392J
_journal_volume 54
_journal_year 2025
_chemical_formula_moiety 'C40 H26 N6 O4 Si, H2 O,solvent'
_chemical_formula_sum 'C40 H28 N6 O5 Si en lv so t'
_chemical_formula_weight 700.77
_space_group_crystal_system monoclinic
_space_group_IT_number 14
_space_group_name_Hall '-P 2ybc'
_space_group_name_H-M_alt 'P 1 21/c 1'
_atom_sites_solution_hydrogens mixed
_audit_creation_method SHELXL-2018/3
_audit_update_record
;
2025-02-11 deposited with the CCDC.	2025-03-13 downloaded from the CCDC.
;
_cell_angle_alpha 90
_cell_angle_beta 98.5970(10)
_cell_angle_gamma 90
_cell_formula_units_Z 4
_cell_length_a 12.1310(4)
_cell_length_b 13.3101(4)
_cell_length_c 23.5722(5)
_cell_measurement_reflns_used 9909
_cell_measurement_temperature 120(2)
_cell_measurement_theta_max 27.88
_cell_measurement_theta_min 2.29
_cell_volume 3763.32(19)
_computing_cell_refinement 'Bruker SAINT'
_computing_data_collection 'Bruker APEX3'
_computing_data_reduction 'Bruker SAINT'
_computing_molecular_graphics 'Bruker SHELXTL'
_computing_publication_material 'Bruker SHELXTL'
_computing_structure_refinement 'SHELXL-2018/3 (Sheldrick, 2018)'
_computing_structure_solution 'SHELXT 2014/5 (Sheldrick, 2014)'
_diffrn_ambient_temperature 120(2)
_diffrn_measured_fraction_theta_full 0.998
_diffrn_measured_fraction_theta_max 0.995
_diffrn_measurement_device_type 'Bruker PHOTON-III CPAD'
_diffrn_measurement_method '\f and \w shuterless scans'
_diffrn_radiation_type MoK\a
_diffrn_radiation_wavelength 0.71073
_diffrn_reflns_av_R_equivalents 0.0383
_diffrn_reflns_av_unetI/netI 0.0312
_diffrn_reflns_Laue_measured_fraction_full 0.998
_diffrn_reflns_Laue_measured_fraction_max 0.995
_diffrn_reflns_limit_h_max 15
_diffrn_reflns_limit_h_min -15
_diffrn_reflns_limit_k_max 17
_diffrn_reflns_limit_k_min -17
_diffrn_reflns_limit_l_max 28
_diffrn_reflns_limit_l_min -31
_diffrn_reflns_number 35147
_diffrn_reflns_point_group_measured_fraction_full 0.998
_diffrn_reflns_point_group_measured_fraction_max 0.995
_diffrn_reflns_theta_full 25.242
_diffrn_reflns_theta_max 27.918
_diffrn_reflns_theta_min 2.247
_diffrn_source 'Mo-ImuS 3.0 microfocus tube'
_exptl_absorpt_coefficient_mu 0.113
_exptl_absorpt_correction_T_max 0.7456
_exptl_absorpt_correction_T_min 0.7130
_exptl_absorpt_correction_type multi-scan
_exptl_absorpt_process_details sadabs
_exptl_crystal_colour colourless
_exptl_crystal_density_diffrn 1.237
_exptl_crystal_density_meas ?
_exptl_crystal_description block
_exptl_crystal_F_000 1456
_exptl_crystal_size_max 0.220
_exptl_crystal_size_mid 0.200
_exptl_crystal_size_min 0.100
_refine_diff_density_max 0.579
_refine_diff_density_min -0.781
_refine_diff_density_rms 0.063
_refine_ls_extinction_method none
_refine_ls_goodness_of_fit_ref 1.050
_refine_ls_hydrogen_treatment mixed
_refine_ls_matrix_type full
_refine_ls_number_parameters 475
_refine_ls_number_reflns 8957
_refine_ls_number_restraints 3
_refine_ls_restrained_S_all 1.054
_refine_ls_R_factor_all 0.0684
_refine_ls_R_factor_gt 0.0578
_refine_ls_shift/su_max 0.002
_refine_ls_shift/su_mean 0.000
_refine_ls_structure_factor_coef Fsqd
_refine_ls_weighting_details 'w=1/[\s^2^(Fo^2^)+(0.0686P)^2^+4.4493P] where P=(Fo^2^+2Fc^2^)/3'
_refine_ls_weighting_scheme calc
_refine_ls_wR_factor_gt 0.1528
_refine_ls_wR_factor_ref 0.1607
_reflns_Friedel_coverage 0.000
_reflns_number_gt 7487
_reflns_number_total 8957
_reflns_threshold_expression 'I > 2\s(I)'
_cod_data_source_file d5dt00392j2.cif
_cod_data_source_block ssbtt221121sq
_cod_depositor_comments
;
The following automatic conversions were performed:

data item '_exptl_crystal_density_meas' value 'none' was changed to
'?' -- the value is perceived as not measured.

Automatic conversion script
Id: cif_fix_values 8170 2020-07-09 18:12:32Z antanas 

 Adding full bibliography for 7718341.cif.
;
_cod_original_sg_symbol_H-M 'P 21/c'
_cod_original_formula_sum 'C40 H28 N6 O5 Si, solvent'
_cod_database_code 7718341
_shelx_shelxl_version_number 2018/3
_shelx_space_group_comment
;
The symmetry employed for this shelxl refinement is uniquely defined
by the following loop, which should always be used as a source of
symmetry information in preference to the above space-group names.
They are only intended as comments.
;
_shelx_estimated_absorpt_t_min 0.975
_shelx_estimated_absorpt_t_max 0.989

loop_
_space_group_symop_operation_xyz
'x, y, z'
'-x, y+1/2, -z+1/2'
'-x, -y, -z'
'x, -y-1/2, z-1/2'

loop_
_atom_site_label
_atom_site_type_symbol
_atom_site_fract_x
_atom_site_fract_y
_atom_site_fract_z
_atom_site_U_iso_or_equiv
_atom_site_adp_type
_atom_site_occupancy
_atom_site_site_symmetry_order
_atom_site_calc_flag
_atom_site_refinement_flags_posn
_atom_site_refinement_flags_adp
_atom_site_refinement_flags_occupancy
_atom_site_disorder_assembly
_atom_site_disorder_group
Si1 Si 0.26759(4) 0.58501(4) 0.32703(2) 0.01923(13) Uani 1 1 d . . . . .
O1 O 0.36196(12) 0.49879(11) 0.36471(6) 0.0216(3) Uani 1 1 d . . . . .
C1 C 0.33518(17) 0.40622(15) 0.38173(9) 0.0223(4) Uani 1 1 d . . . . .
C2 C 0.38292(19) 0.37154(17) 0.43586(9) 0.0275(4) Uani 1 1 d . . . . .
H2 H 0.432541 0.413511 0.460289 0.033 Uiso 1 1 calc R U . . .
C3 C 0.3583(2) 0.27664(19) 0.45396(10) 0.0329(5) Uani 1 1 d . . . . .
H3 H 0.391081 0.254150 0.490909 0.040 Uiso 1 1 calc R U . . .
C4 C 0.2862(2) 0.21324(18) 0.41896(10) 0.0335(5) Uani 1 1 d . . . . .
H4 H 0.269193 0.148393 0.432099 0.040 Uiso 1 1 calc R U . . .
C5 C 0.2396(2) 0.24559(17) 0.36493(10) 0.0284(5) Uani 1 1 d . . . . .
H5 H 0.190709 0.202630 0.340760 0.034 Uiso 1 1 calc R U . . .
C6 C 0.26431(17) 0.34185(16) 0.34557(9) 0.0236(4) Uani 1 1 d . . . . .
N1 N 0.20061(14) 0.48081(13) 0.28067(7) 0.0216(3) Uani 1 1 d . . . . .
C7 C 0.21407(17) 0.38183(16) 0.29018(9) 0.0230(4) Uani 1 1 d . . . . .
N2 N 0.17230(16) 0.33421(14) 0.24154(8) 0.0259(4) Uani 1 1 d . . . . .
N3 N 0.12831(16) 0.40188(14) 0.19999(8) 0.0279(4) Uani 1 1 d . . . . .
C8 C 0.14712(17) 0.49020(16) 0.22526(9) 0.0229(4) Uani 1 1 d . . . . .
C9 C 0.11767(17) 0.58763(16) 0.19947(9) 0.0236(4) Uani 1 1 d . . . . .
C10 C 0.07026(19) 0.59637(18) 0.14156(10) 0.0289(5) Uani 1 1 d . . . . .
H10 H 0.059282 0.537907 0.118290 0.035 Uiso 1 1 calc R U . . .
C11 C 0.0396(2) 0.6886(2) 0.11826(10) 0.0351(5) Uani 1 1 d . . . . .
H11 H 0.007770 0.693921 0.079032 0.042 Uiso 1 1 calc R U . . .
C12 C 0.0554(2) 0.77428(19) 0.15241(11) 0.0340(5) Uani 1 1 d . . . . .
H12 H 0.034198 0.838024 0.136211 0.041 Uiso 1 1 calc R U . . .
C13 C 0.10158(19) 0.76780(17) 0.20950(10) 0.0288(5) Uani 1 1 d . . . . .
H13 H 0.111365 0.826874 0.232317 0.035 Uiso 1 1 calc R U . . .
C14 C 0.13410(17) 0.67423(16) 0.23394(9) 0.0234(4) Uani 1 1 d . . . . .
O2 O 0.17532(12) 0.67165(11) 0.29004(6) 0.0233(3) Uani 1 1 d . . . . .
C15 C 0.18339(19) 0.23024(16) 0.22564(9) 0.0259(4) Uani 1 1 d . . . . .
C16 C 0.08981(19) 0.17798(18) 0.20111(10) 0.0293(5) Uani 1 1 d . . . . .
H16 H 0.019164 0.210114 0.194019 0.035 Uiso 1 1 calc R U . . .
C17 C 0.1012(2) 0.07634(18) 0.18688(10) 0.0315(5) Uani 1 1 d . . . . .
H17 H 0.038100 0.038261 0.170625 0.038 Uiso 1 1 calc R U . . .
C18 C 0.2067(2) 0.03220(18) 0.19697(10) 0.0355(5) Uani 1 1 d . . . . .
H18 H 0.214929 -0.036644 0.187848 0.043 Uiso 1 1 calc R U . . .
C19 C 0.2991(2) 0.08708(19) 0.22002(12) 0.0373(5) Uani 1 1 d . . . . .
H19 H 0.370448 0.056144 0.226013 0.045 Uiso 1 1 calc R U . . .
C20 C 0.2882(2) 0.18706(18) 0.23444(11) 0.0327(5) Uani 1 1 d . . . . .
H20 H 0.351659 0.225296 0.250094 0.039 Uiso 1 1 calc R U . . .
O3 O 0.17432(12) 0.56738(11) 0.37633(6) 0.0237(3) Uani 1 1 d . . . . .
C21 C 0.19877(18) 0.57265(17) 0.43384(9) 0.0257(4) Uani 1 1 d . . . . .
C22 C 0.1410(2) 0.50969(19) 0.46728(10) 0.0338(5) Uani 1 1 d . . . . .
H22 H 0.088544 0.462486 0.449056 0.041 Uiso 1 1 calc R U . . .
C23 C 0.1600(2) 0.5160(2) 0.52640(11) 0.0416(6) Uani 1 1 d . . . . .
H23 H 0.120480 0.472949 0.548392 0.050 Uiso 1 1 calc R U . . .
C24 C 0.2362(2) 0.5845(2) 0.55427(11) 0.0438(7) Uani 1 1 d . . . . .
H24 H 0.247884 0.588836 0.594960 0.053 Uiso 1 1 calc R U . . .
C25 C 0.2947(2) 0.6463(2) 0.52223(10) 0.0368(6) Uani 1 1 d . . . . .
H25 H 0.347180 0.692950 0.540979 0.044 Uiso 1 1 calc R U . . .
C26 C 0.27686(19) 0.64040(17) 0.46226(9) 0.0268(4) Uani 1 1 d . . . . .
N4 N 0.33856(14) 0.68962(13) 0.37139(7) 0.0204(3) Uani 1 1 d . . . . .
C27 C 0.33874(18) 0.70470(16) 0.42872(9) 0.0242(4) Uani 1 1 d . . . . .
N5 N 0.40161(17) 0.78127(14) 0.44858(8) 0.0278(4) Uani 1 1 d . . . . .
N6 N 0.44335(16) 0.81561(14) 0.40065(7) 0.0247(4) Uani 1 1 d . . . . .
C28 C 0.40436(17) 0.76092(15) 0.35425(9) 0.0212(4) Uani 1 1 d . . . . .
C29 C 0.42351(17) 0.77115(16) 0.29510(9) 0.0220(4) Uani 1 1 d . . . . .
C30 C 0.46224(18) 0.86020(16) 0.27276(9) 0.0249(4) Uani 1 1 d . . . . .
H30 H 0.477360 0.917362 0.296796 0.030 Uiso 1 1 calc R U . . .
C31 C 0.47847(19) 0.86502(18) 0.21589(10) 0.0283(5) Uani 1 1 d . . . . .
H31 H 0.504756 0.925198 0.200859 0.034 Uiso 1 1 calc R U . . .
C32 C 0.45594(19) 0.78093(18) 0.18091(9) 0.0288(5) Uani 1 1 d . . . . .
H32 H 0.467494 0.784027 0.141972 0.035 Uiso 1 1 calc R U . . .
C33 C 0.41705(18) 0.69312(18) 0.20203(9) 0.0267(4) Uani 1 1 d . . . . .
H33 H 0.402366 0.636507 0.177517 0.032 Uiso 1 1 calc R U . . .
C34 C 0.39904(16) 0.68670(16) 0.25930(8) 0.0212(4) Uani 1 1 d . . . . .
O4 O 0.36259(12) 0.59990(11) 0.27816(6) 0.0214(3) Uani 1 1 d . . . . .
C35 C 0.5262(2) 0.89331(17) 0.40822(9) 0.0291(5) Uani 1 1 d . . . . .
C36 C 0.6330(2) 0.8707(2) 0.39958(12) 0.0423(6) Uani 1 1 d . . . . .
H36 H 0.651497 0.805451 0.387666 0.051 Uiso 1 1 calc R U . . .
C37 C 0.7137(3) 0.9462(3) 0.40879(14) 0.0538(8) Uani 1 1 d . . . . .
H37 H 0.787647 0.933239 0.402008 0.065 Uiso 1 1 calc R U . . .
C38 C 0.6857(3) 1.0402(3) 0.42786(12) 0.0529(8) Uani 1 1 d . . . . .
H38 H 0.741229 1.090854 0.434998 0.064 Uiso 1 1 calc R U . . .
C39 C 0.5786(3) 1.0607(2) 0.43650(11) 0.0480(8) Uani 1 1 d . . . . .
H39 H 0.560329 1.125318 0.449452 0.058 Uiso 1 1 calc R U . . .
C40 C 0.4965(2) 0.98685(19) 0.42630(10) 0.0367(6) Uani 1 1 d . . . . .
H40 H 0.421867 1.000542 0.431660 0.044 Uiso 1 1 calc R U . . .
O5 O 0.5693(3) 0.6031(2) 0.41104(16) 0.0894(9) Uani 1 1 d D . . . .
H5A H 0.518(3) 0.552(2) 0.3902(16) 0.081 Uiso 1 1 d D U . . .
H5B H 0.633(2) 0.560(2) 0.4281(16) 0.081 Uiso 1 1 d D U . . .

loop_
_atom_site_aniso_label
_atom_site_aniso_U_11
_atom_site_aniso_U_22
_atom_site_aniso_U_33
_atom_site_aniso_U_23
_atom_site_aniso_U_13
_atom_site_aniso_U_12
Si1 0.0194(3) 0.0207(3) 0.0177(2) -0.0024(2) 0.00324(19) -0.0015(2)
O1 0.0222(7) 0.0211(7) 0.0214(7) 0.0000(5) 0.0027(5) -0.0012(6)
C1 0.0227(10) 0.0224(10) 0.0224(9) -0.0006(8) 0.0057(8) -0.0002(8)
C2 0.0287(11) 0.0310(11) 0.0221(10) -0.0011(8) 0.0018(8) -0.0012(9)
C3 0.0374(13) 0.0349(12) 0.0257(11) 0.0073(9) 0.0023(9) 0.0025(10)
C4 0.0395(13) 0.0282(11) 0.0330(12) 0.0070(9) 0.0060(10) -0.0006(10)
C5 0.0317(11) 0.0241(10) 0.0295(11) -0.0008(9) 0.0043(9) -0.0033(9)
C6 0.0235(10) 0.0234(10) 0.0239(10) -0.0007(8) 0.0033(8) 0.0012(8)
N1 0.0208(8) 0.0226(8) 0.0209(8) -0.0015(7) 0.0016(6) 0.0001(7)
C7 0.0211(9) 0.0217(10) 0.0260(10) -0.0023(8) 0.0027(8) -0.0030(8)
N2 0.0282(9) 0.0218(9) 0.0260(9) -0.0026(7) -0.0019(7) -0.0013(7)
N3 0.0279(9) 0.0251(9) 0.0284(9) -0.0016(7) -0.0031(7) -0.0006(7)
C8 0.0192(9) 0.0266(10) 0.0220(10) -0.0028(8) 0.0005(7) -0.0014(8)
C9 0.0207(9) 0.0260(10) 0.0234(10) -0.0010(8) 0.0006(8) 0.0009(8)
C10 0.0269(11) 0.0333(12) 0.0249(10) -0.0026(9) -0.0013(8) 0.0037(9)
C11 0.0370(13) 0.0413(14) 0.0251(11) 0.0024(10) -0.0018(9) 0.0056(11)
C12 0.0366(13) 0.0316(12) 0.0331(12) 0.0090(10) 0.0033(10) 0.0053(10)
C13 0.0294(11) 0.0264(11) 0.0310(11) 0.0022(9) 0.0056(9) -0.0002(9)
C14 0.0189(9) 0.0282(11) 0.0231(10) 0.0011(8) 0.0031(7) -0.0014(8)
O2 0.0238(7) 0.0236(7) 0.0220(7) -0.0023(6) 0.0016(5) 0.0007(6)
C15 0.0303(11) 0.0232(10) 0.0246(10) -0.0035(8) 0.0052(8) -0.0031(8)
C16 0.0261(11) 0.0349(12) 0.0273(11) -0.0041(9) 0.0053(8) -0.0045(9)
C17 0.0384(13) 0.0296(12) 0.0272(11) -0.0074(9) 0.0067(9) -0.0073(10)
C18 0.0507(15) 0.0257(11) 0.0320(12) -0.0065(9) 0.0128(11) -0.0071(10)
C19 0.0379(13) 0.0311(13) 0.0432(14) -0.0028(10) 0.0071(11) 0.0049(10)
C20 0.0282(11) 0.0303(12) 0.0391(13) -0.0069(10) 0.0031(9) -0.0016(9)
O3 0.0216(7) 0.0284(8) 0.0217(7) -0.0031(6) 0.0049(5) -0.0032(6)
C21 0.0266(10) 0.0287(11) 0.0234(10) -0.0009(8) 0.0085(8) -0.0016(8)
C22 0.0321(12) 0.0386(13) 0.0324(12) -0.0021(10) 0.0108(9) -0.0110(10)
C23 0.0455(15) 0.0512(16) 0.0312(12) 0.0044(11) 0.0162(11) -0.0134(12)
C24 0.0530(16) 0.0562(17) 0.0248(11) -0.0002(11) 0.0140(11) -0.0153(13)
C25 0.0448(14) 0.0431(14) 0.0238(11) -0.0044(10) 0.0092(10) -0.0123(11)
C26 0.0314(11) 0.0279(11) 0.0224(10) -0.0029(8) 0.0085(8) -0.0047(9)
N4 0.0217(8) 0.0227(8) 0.0174(8) -0.0022(6) 0.0047(6) -0.0024(7)
C27 0.0283(11) 0.0260(10) 0.0187(9) -0.0029(8) 0.0046(8) -0.0024(8)
N5 0.0365(10) 0.0282(9) 0.0194(8) -0.0037(7) 0.0067(7) -0.0085(8)
N6 0.0302(9) 0.0255(9) 0.0190(8) -0.0023(7) 0.0053(7) -0.0064(7)
C28 0.0214(9) 0.0212(9) 0.0208(9) -0.0020(7) 0.0026(7) -0.0017(7)
C29 0.0209(9) 0.0247(10) 0.0202(9) 0.0003(8) 0.0028(7) -0.0002(8)
C30 0.0256(10) 0.0252(10) 0.0246(10) 0.0020(8) 0.0058(8) 0.0003(8)
C31 0.0292(11) 0.0301(11) 0.0267(10) 0.0061(9) 0.0082(9) 0.0020(9)
C32 0.0299(11) 0.0386(12) 0.0188(9) 0.0039(9) 0.0068(8) 0.0006(9)
C33 0.0272(11) 0.0323(11) 0.0213(10) -0.0024(8) 0.0053(8) -0.0005(9)
C34 0.0181(9) 0.0260(10) 0.0195(9) 0.0005(8) 0.0030(7) 0.0005(8)
O4 0.0233(7) 0.0224(7) 0.0192(7) -0.0030(5) 0.0051(5) -0.0022(6)
C35 0.0371(12) 0.0298(11) 0.0198(9) 0.0003(8) 0.0019(8) -0.0121(9)
C36 0.0361(14) 0.0464(15) 0.0443(15) -0.0010(12) 0.0059(11) -0.0104(12)
C37 0.0433(16) 0.065(2) 0.0529(17) 0.0014(15) 0.0063(13) -0.0249(15)
C38 0.066(2) 0.0605(19) 0.0317(13) -0.0026(13) 0.0041(13) -0.0420(16)
C39 0.081(2) 0.0383(14) 0.0274(12) -0.0101(11) 0.0158(13) -0.0290(14)
C40 0.0534(16) 0.0326(12) 0.0257(11) -0.0053(9) 0.0116(10) -0.0122(11)
O5 0.0688(19) 0.080(2) 0.114(3) -0.0126(19) -0.0056(17) 0.0013(16)

loop_
_atom_type_symbol
_atom_type_description
_atom_type_scat_dispersion_real
_atom_type_scat_dispersion_imag
_atom_type_scat_source
C C 0.0033 0.0016 'International Tables Vol C Tables 4.2.6.8 and 6.1.1.4'
H H 0.0000 0.0000 'International Tables Vol C Tables 4.2.6.8 and 6.1.1.4'
N N 0.0061 0.0033 'International Tables Vol C Tables 4.2.6.8 and 6.1.1.4'
O O 0.0106 0.0060 'International Tables Vol C Tables 4.2.6.8 and 6.1.1.4'
Si Si 0.0817 0.0704 'International Tables Vol C Tables 4.2.6.8 and 6.1.1.4'

loop_
_geom_angle_atom_site_label_1
_geom_angle_atom_site_label_2
_geom_angle_atom_site_label_3
_geom_angle
_geom_angle_site_symmetry_1
_geom_angle_site_symmetry_3
_geom_angle_publ_flag
O2 Si1 O3 89.45(7) . . ?
O2 Si1 O4 91.85(7) . . ?
O3 Si1 O4 178.62(8) . . ?
O2 Si1 O1 179.26(8) . . ?
O3 Si1 O1 90.79(7) . . ?
O4 Si1 O1 87.91(7) . . ?
O2 Si1 N4 89.70(8) . . ?
O3 Si1 N4 91.01(7) . . ?
O4 Si1 N4 89.45(7) . . ?
O1 Si1 N4 89.60(7) . . ?
O2 Si1 N1 90.45(8) . . ?
O3 Si1 N1 91.20(7) . . ?
O4 Si1 N1 88.33(7) . . ?
O1 Si1 N1 90.25(7) . . ?
N4 Si1 N1 177.78(8) . . ?
C1 O1 Si1 125.18(13) . . ?
O1 C1 C2 119.15(19) . . ?
O1 C1 C6 121.85(18) . . ?
C2 C1 C6 118.94(19) . . ?
C3 C2 C1 120.3(2) . . ?
C3 C2 H2 119.8 . . ?
C1 C2 H2 119.8 . . ?
C2 C3 C4 121.1(2) . . ?
C2 C3 H3 119.4 . . ?
C4 C3 H3 119.4 . . ?
C5 C4 C3 119.4(2) . . ?
C5 C4 H4 120.3 . . ?
C3 C4 H4 120.3 . . ?
C4 C5 C6 120.3(2) . . ?
C4 C5 H5 119.8 . . ?
C6 C5 H5 119.8 . . ?
C1 C6 C5 119.9(2) . . ?
C1 C6 C7 117.16(19) . . ?
C5 C6 C7 122.8(2) . . ?
C7 N1 C8 106.04(17) . . ?
C7 N1 Si1 126.70(15) . . ?
C8 N1 Si1 126.07(14) . . ?
N2 C7 N1 107.46(18) . . ?
N2 C7 C6 130.4(2) . . ?
N1 C7 C6 122.17(19) . . ?
C7 N2 N3 110.82(17) . . ?
C7 N2 C15 129.51(19) . . ?
N3 N2 C15 118.86(17) . . ?
C8 N3 N2 103.80(17) . . ?
N3 C8 N1 111.86(19) . . ?
N3 C8 C9 126.13(19) . . ?
N1 C8 C9 122.00(18) . . ?
C10 C9 C14 119.7(2) . . ?
C10 C9 C8 121.30(19) . . ?
C14 C9 C8 118.98(18) . . ?
C11 C10 C9 120.7(2) . . ?
C11 C10 H10 119.7 . . ?
C9 C10 H10 119.7 . . ?
C10 C11 C12 119.7(2) . . ?
C10 C11 H11 120.2 . . ?
C12 C11 H11 120.2 . . ?
C13 C12 C11 120.9(2) . . ?
C13 C12 H12 119.6 . . ?
C11 C12 H12 119.6 . . ?
C12 C13 C14 120.2(2) . . ?
C12 C13 H13 119.9 . . ?
C14 C13 H13 119.9 . . ?
O2 C14 C13 117.87(19) . . ?
O2 C14 C9 123.20(19) . . ?
C13 C14 C9 118.87(19) . . ?
C14 O2 Si1 128.69(14) . . ?
C16 C15 C20 122.2(2) . . ?
C16 C15 N2 119.2(2) . . ?
C20 C15 N2 118.6(2) . . ?
C15 C16 C17 118.7(2) . . ?
C15 C16 H16 120.7 . . ?
C17 C16 H16 120.7 . . ?
C18 C17 C16 119.0(2) . . ?
C18 C17 H17 120.5 . . ?
C16 C17 H17 120.5 . . ?
C19 C18 C17 121.0(2) . . ?
C19 C18 H18 119.5 . . ?
C17 C18 H18 119.5 . . ?
C18 C19 C20 120.3(2) . . ?
C18 C19 H19 119.9 . . ?
C20 C19 H19 119.9 . . ?
C15 C20 C19 118.8(2) . . ?
C15 C20 H20 120.6 . . ?
C19 C20 H20 120.6 . . ?
C21 O3 Si1 126.41(13) . . ?
O3 C21 C26 123.08(19) . . ?
O3 C21 C22 118.7(2) . . ?
C26 C21 C22 118.2(2) . . ?
C23 C22 C21 120.5(2) . . ?
C23 C22 H22 119.8 . . ?
C21 C22 H22 119.8 . . ?
C22 C23 C24 121.1(2) . . ?
C22 C23 H23 119.5 . . ?
C24 C23 H23 119.5 . . ?
C25 C24 C23 119.4(2) . . ?
C25 C24 H24 120.3 . . ?
C23 C24 H24 120.3 . . ?
C24 C25 C26 120.3(2) . . ?
C24 C25 H25 119.9 . . ?
C26 C25 H25 119.9 . . ?
C25 C26 C21 120.6(2) . . ?
C25 C26 C27 120.2(2) . . ?
C21 C26 C27 119.14(19) . . ?
C28 N4 C27 106.33(17) . . ?
C28 N4 Si1 127.08(14) . . ?
C27 N4 Si1 126.48(14) . . ?
N5 C27 N4 112.39(18) . . ?
N5 C27 C26 125.68(19) . . ?
N4 C27 C26 121.93(19) . . ?
C27 N5 N6 103.22(16) . . ?
C28 N6 N5 111.08(17) . . ?
C28 N6 C35 130.42(18) . . ?
N5 N6 C35 118.15(17) . . ?
N6 C28 N4 106.98(17) . . ?
N6 C28 C29 130.13(19) . . ?
N4 C28 C29 122.89(18) . . ?
C30 C29 C34 120.00(19) . . ?
C30 C29 C28 123.26(19) . . ?
C34 C29 C28 116.73(18) . . ?
C31 C30 C29 120.4(2) . . ?
C31 C30 H30 119.8 . . ?
C29 C30 H30 119.8 . . ?
C30 C31 C32 119.5(2) . . ?
C30 C31 H31 120.3 . . ?
C32 C31 H31 120.3 . . ?
C33 C32 C31 121.0(2) . . ?
C33 C32 H32 119.5 . . ?
C31 C32 H32 119.5 . . ?
C32 C33 C34 120.6(2) . . ?
C32 C33 H33 119.7 . . ?
C34 C33 H33 119.7 . . ?
O4 C34 C33 118.67(19) . . ?
O4 C34 C29 122.71(18) . . ?
C33 C34 C29 118.59(19) . . ?
C34 O4 Si1 126.67(13) . . ?
C36 C35 C40 122.6(2) . . ?
C36 C35 N6 118.8(2) . . ?
C40 C35 N6 118.5(2) . . ?
C35 C36 C37 118.3(3) . . ?
C35 C36 H36 120.9 . . ?
C37 C36 H36 120.9 . . ?
C38 C37 C36 119.9(3) . . ?
C38 C37 H37 120.0 . . ?
C36 C37 H37 120.0 . . ?
C39 C38 C37 120.7(3) . . ?
C39 C38 H38 119.7 . . ?
C37 C38 H38 119.7 . . ?
C38 C39 C40 120.2(3) . . ?
C38 C39 H39 119.9 . . ?
C40 C39 H39 119.9 . . ?
C35 C40 C39 118.4(3) . . ?
C35 C40 H40 120.8 . . ?
C39 C40 H40 120.8 . . ?
H5A O5 H5B 101(2) . . ?

loop_
_geom_bond_atom_site_label_1
_geom_bond_atom_site_label_2
_geom_bond_distance
_geom_bond_site_symmetry_2
_geom_bond_publ_flag
Si1 O2 1.7468(16) . ?
Si1 O3 1.7546(15) . ?
Si1 O4 1.7583(15) . ?
Si1 O1 1.7642(15) . ?
Si1 N4 1.8721(18) . ?
Si1 N1 1.8740(18) . ?
O1 C1 1.350(2) . ?
C1 C2 1.398(3) . ?
C1 C6 1.407(3) . ?
C2 C3 1.380(3) . ?
C2 H2 0.9500 . ?
C3 C4 1.394(4) . ?
C3 H3 0.9500 . ?
C4 C5 1.382(3) . ?
C4 H4 0.9500 . ?
C5 C6 1.407(3) . ?
C5 H5 0.9500 . ?
C6 C7 1.457(3) . ?
N1 C7 1.342(3) . ?
N1 C8 1.375(3) . ?
C7 N2 1.341(3) . ?
N2 N3 1.378(3) . ?
N2 C15 1.445(3) . ?
N3 C8 1.322(3) . ?
C8 C9 1.454(3) . ?
C9 C10 1.405(3) . ?
C9 C14 1.407(3) . ?
C10 C11 1.373(3) . ?
C10 H10 0.9500 . ?
C11 C12 1.393(4) . ?
C11 H11 0.9500 . ?
C12 C13 1.381(3) . ?
C12 H12 0.9500 . ?
C13 C14 1.404(3) . ?
C13 H13 0.9500 . ?
C14 O2 1.342(2) . ?
C15 C16 1.382(3) . ?
C15 C20 1.383(3) . ?
C16 C17 1.406(3) . ?
C16 H16 0.9500 . ?
C17 C18 1.395(4) . ?
C17 H17 0.9500 . ?
C18 C19 1.380(4) . ?
C18 H18 0.9500 . ?
C19 C20 1.385(3) . ?
C19 H19 0.9500 . ?
C20 H20 0.9500 . ?
O3 C21 1.346(3) . ?
C21 C26 1.403(3) . ?
C21 C22 1.407(3) . ?
C22 C23 1.381(3) . ?
C22 H22 0.9500 . ?
C23 C24 1.391(4) . ?
C23 H23 0.9500 . ?
C24 C25 1.382(3) . ?
C24 H24 0.9500 . ?
C25 C26 1.400(3) . ?
C25 H25 0.9500 . ?
C26 C27 1.449(3) . ?
N4 C28 1.341(3) . ?
N4 C27 1.366(3) . ?
C27 N5 1.316(3) . ?
N5 N6 1.383(2) . ?
N6 C28 1.340(3) . ?
N6 C35 1.435(3) . ?
C28 C29 1.454(3) . ?
C29 C30 1.406(3) . ?
C29 C34 1.410(3) . ?
C30 C31 1.385(3) . ?
C30 H30 0.9500 . ?
C31 C32 1.393(3) . ?
C31 H31 0.9500 . ?
C32 C33 1.381(3) . ?
C32 H32 0.9500 . ?
C33 C34 1.402(3) . ?
C33 H33 0.9500 . ?
C34 O4 1.337(2) . ?
C35 C36 1.374(4) . ?
C35 C40 1.381(3) . ?
C36 C37 1.397(4) . ?
C36 H36 0.9500 . ?
C37 C38 1.389(5) . ?
C37 H37 0.9500 . ?
C38 C39 1.372(5) . ?
C38 H38 0.9500 . ?
C39 C40 1.394(4) . ?
C39 H39 0.9500 . ?
C40 H40 0.9500 . ?
O5 H5A 1.000(18) . ?
O5 H5B 1.001(18) . ?

loop_
_geom_torsion_atom_site_label_1
_geom_torsion_atom_site_label_2
_geom_torsion_atom_site_label_3
_geom_torsion_atom_site_label_4
_geom_torsion
_geom_torsion_site_symmetry_1
_geom_torsion_site_symmetry_2
_geom_torsion_site_symmetry_3
_geom_torsion_site_symmetry_4
_geom_torsion_publ_flag
O3 Si1 O1 C1 49.16(16) . . . . ?
O4 Si1 O1 C1 -130.36(16) . . . . ?
N4 Si1 O1 C1 140.17(15) . . . . ?
N1 Si1 O1 C1 -42.04(16) . . . . ?
Si1 O1 C1 C2 -139.46(17) . . . . ?
Si1 O1 C1 C6 43.4(3) . . . . ?
O1 C1 C2 C3 -179.0(2) . . . . ?
C6 C1 C2 C3 -1.7(3) . . . . ?
C1 C2 C3 C4 0.3(4) . . . . ?
C2 C3 C4 C5 0.8(4) . . . . ?
C3 C4 C5 C6 -0.3(4) . . . . ?
O1 C1 C6 C5 179.34(19) . . . . ?
C2 C1 C6 C5 2.2(3) . . . . ?
O1 C1 C6 C7 -4.4(3) . . . . ?
C2 C1 C6 C7 178.45(19) . . . . ?
C4 C5 C6 C1 -1.1(3) . . . . ?
C4 C5 C6 C7 -177.2(2) . . . . ?
O2 Si1 N1 C7 -166.48(18) . . . . ?
O3 Si1 N1 C7 -77.03(18) . . . . ?
O4 Si1 N1 C7 101.67(18) . . . . ?
O1 Si1 N1 C7 13.77(18) . . . . ?
O2 Si1 N1 C8 27.77(17) . . . . ?
O3 Si1 N1 C8 117.23(17) . . . . ?
O4 Si1 N1 C8 -64.07(17) . . . . ?
O1 Si1 N1 C8 -151.98(17) . . . . ?
C8 N1 C7 N2 1.4(2) . . . . ?
Si1 N1 C7 N2 -166.65(14) . . . . ?
C8 N1 C7 C6 -177.57(19) . . . . ?
Si1 N1 C7 C6 14.4(3) . . . . ?
C1 C6 C7 N2 157.9(2) . . . . ?
C5 C6 C7 N2 -25.9(4) . . . . ?
C1 C6 C7 N1 -23.4(3) . . . . ?
C5 C6 C7 N1 152.8(2) . . . . ?
N1 C7 N2 N3 -1.6(2) . . . . ?
C6 C7 N2 N3 177.3(2) . . . . ?
N1 C7 N2 C15 167.8(2) . . . . ?
C6 C7 N2 C15 -13.3(4) . . . . ?
C7 N2 N3 C8 1.0(2) . . . . ?
C15 N2 N3 C8 -169.61(19) . . . . ?
N2 N3 C8 N1 -0.1(2) . . . . ?
N2 N3 C8 C9 179.3(2) . . . . ?
C7 N1 C8 N3 -0.8(2) . . . . ?
Si1 N1 C8 N3 167.35(15) . . . . ?
C7 N1 C8 C9 179.75(19) . . . . ?
Si1 N1 C8 C9 -12.1(3) . . . . ?
N3 C8 C9 C10 -4.0(3) . . . . ?
N1 C8 C9 C10 175.4(2) . . . . ?
N3 C8 C9 C14 174.1(2) . . . . ?
N1 C8 C9 C14 -6.6(3) . . . . ?
C14 C9 C10 C11 -0.1(3) . . . . ?
C8 C9 C10 C11 177.9(2) . . . . ?
C9 C10 C11 C12 -0.2(4) . . . . ?
C10 C11 C12 C13 0.0(4) . . . . ?
C11 C12 C13 C14 0.4(4) . . . . ?
C12 C13 C14 O2 -178.0(2) . . . . ?
C12 C13 C14 C9 -0.7(3) . . . . ?
C10 C9 C14 O2 177.65(19) . . . . ?
C8 C9 C14 O2 -0.4(3) . . . . ?
C10 C9 C14 C13 0.5(3) . . . . ?
C8 C9 C14 C13 -177.55(19) . . . . ?
C13 C14 O2 Si1 -153.62(16) . . . . ?
C9 C14 O2 Si1 29.2(3) . . . . ?
O3 Si1 O2 C14 -127.93(17) . . . . ?
O4 Si1 O2 C14 51.62(17) . . . . ?
N4 Si1 O2 C14 141.06(17) . . . . ?
N1 Si1 O2 C14 -36.73(17) . . . . ?
C7 N2 C15 C16 133.8(2) . . . . ?
N3 N2 C15 C16 -57.5(3) . . . . ?
C7 N2 C15 C20 -47.5(3) . . . . ?
N3 N2 C15 C20 121.1(2) . . . . ?
C20 C15 C16 C17 2.7(3) . . . . ?
N2 C15 C16 C17 -178.7(2) . . . . ?
C15 C16 C17 C18 -1.2(3) . . . . ?
C16 C17 C18 C19 -0.7(4) . . . . ?
C17 C18 C19 C20 1.1(4) . . . . ?
C16 C15 C20 C19 -2.3(4) . . . . ?
N2 C15 C20 C19 179.1(2) . . . . ?
C18 C19 C20 C15 0.4(4) . . . . ?
O2 Si1 O3 C21 -128.64(17) . . . . ?
O1 Si1 O3 C21 50.66(17) . . . . ?
N4 Si1 O3 C21 -38.95(18) . . . . ?
N1 Si1 O3 C21 140.92(17) . . . . ?
Si1 O3 C21 C26 35.4(3) . . . . ?
Si1 O3 C21 C22 -146.71(18) . . . . ?
O3 C21 C22 C23 -177.0(2) . . . . ?
C26 C21 C22 C23 0.9(4) . . . . ?
C21 C22 C23 C24 0.1(4) . . . . ?
C22 C23 C24 C25 -0.8(5) . . . . ?
C23 C24 C25 C26 0.4(5) . . . . ?
C24 C25 C26 C21 0.7(4) . . . . ?
C24 C25 C26 C27 -179.6(3) . . . . ?
O3 C21 C26 C25 176.6(2) . . . . ?
C22 C21 C26 C25 -1.3(4) . . . . ?
O3 C21 C26 C27 -3.2(3) . . . . ?
C22 C21 C26 C27 178.9(2) . . . . ?
O2 Si1 N4 C28 -71.84(18) . . . . ?
O3 Si1 N4 C28 -161.29(18) . . . . ?
O4 Si1 N4 C28 20.02(18) . . . . ?
O1 Si1 N4 C28 107.93(18) . . . . ?
O2 Si1 N4 C27 112.38(18) . . . . ?
O3 Si1 N4 C27 22.94(18) . . . . ?
O4 Si1 N4 C27 -155.76(18) . . . . ?
O1 Si1 N4 C27 -67.85(18) . . . . ?
C28 N4 C27 N5 -0.4(3) . . . . ?
Si1 N4 C27 N5 176.12(15) . . . . ?
C28 N4 C27 C26 -179.3(2) . . . . ?
Si1 N4 C27 C26 -2.8(3) . . . . ?
C25 C26 C27 N5 -10.5(4) . . . . ?
C21 C26 C27 N5 169.3(2) . . . . ?
C25 C26 C27 N4 168.3(2) . . . . ?
C21 C26 C27 N4 -11.9(3) . . . . ?
N4 C27 N5 N6 -0.2(2) . . . . ?
C26 C27 N5 N6 178.7(2) . . . . ?
C27 N5 N6 C28 0.7(2) . . . . ?
C27 N5 N6 C35 -173.3(2) . . . . ?
N5 N6 C28 N4 -1.0(2) . . . . ?
C35 N6 C28 N4 172.0(2) . . . . ?
N5 N6 C28 C29 178.4(2) . . . . ?
C35 N6 C28 C29 -8.5(4) . . . . ?
C27 N4 C28 N6 0.8(2) . . . . ?
Si1 N4 C28 N6 -175.65(14) . . . . ?
C27 N4 C28 C29 -178.66(19) . . . . ?
Si1 N4 C28 C29 4.9(3) . . . . ?
N6 C28 C29 C30 -19.5(4) . . . . ?
N4 C28 C29 C30 159.8(2) . . . . ?
N6 C28 C29 C34 161.8(2) . . . . ?
N4 C28 C29 C34 -18.9(3) . . . . ?
C34 C29 C30 C31 -1.2(3) . . . . ?
C28 C29 C30 C31 -179.8(2) . . . . ?
C29 C30 C31 C32 0.1(3) . . . . ?
C30 C31 C32 C33 0.4(3) . . . . ?
C31 C32 C33 C34 0.2(3) . . . . ?
C32 C33 C34 O4 -179.2(2) . . . . ?
C32 C33 C34 C29 -1.2(3) . . . . ?
C30 C29 C34 O4 179.62(19) . . . . ?
C28 C29 C34 O4 -1.6(3) . . . . ?
C30 C29 C34 C33 1.7(3) . . . . ?
C28 C29 C34 C33 -179.56(19) . . . . ?
C33 C34 O4 Si1 -143.13(16) . . . . ?
C29 C34 O4 Si1 38.9(3) . . . . ?
O2 Si1 O4 C34 47.96(16) . . . . ?
O1 Si1 O4 C34 -131.33(16) . . . . ?
N4 Si1 O4 C34 -41.72(16) . . . . ?
N1 Si1 O4 C34 138.36(16) . . . . ?
C28 N6 C35 C36 -60.6(3) . . . . ?
N5 N6 C35 C36 112.0(2) . . . . ?
C28 N6 C35 C40 122.1(3) . . . . ?
N5 N6 C35 C40 -65.3(3) . . . . ?
C40 C35 C36 C37 -0.9(4) . . . . ?
N6 C35 C36 C37 -178.1(2) . . . . ?
C35 C36 C37 C38 1.9(4) . . . . ?
C36 C37 C38 C39 -1.6(5) . . . . ?
C37 C38 C39 C40 0.2(4) . . . . ?
C36 C35 C40 C39 -0.5(4) . . . . ?
N6 C35 C40 C39 176.7(2) . . . . ?
C38 C39 C40 C35 0.8(4) . . . . ?
